data_7047808
loop_
_publ_author_name
'Daneshmand, Pargol'
'Michalsky, Ina'
'Aguiar, Pedro M.'
'Schaper, Frank'

_publ_section_title
;
 Configurationally flexible zinc complexes as catalysts for rac-lactide
 polymerisation.
;
_journal_issue 45
_journal_name_full 'Dalton transactions (Cambridge, England : 2003)'
_journal_page_first 16279
_journal_page_last 16291
_journal_paper_doi 10.1039/c8dt02562b
_journal_volume 47
_journal_year 2018
_chemical_formula_moiety 'C25 H47 N3 O Zn'
_chemical_formula_sum 'C25 H47 N3 O Zn'
_chemical_formula_weight 471.02
_space_group_crystal_system monoclinic
_space_group_IT_number 14
_space_group_name_Hall '-P 2ybc'
_space_group_name_H-M_alt 'P 1 21/c 1'
_symmetry_space_group_name_Hall '-P 2ybc'
_symmetry_space_group_name_H-M 'P 1 21/c 1'
_atom_sites_solution_hydrogens geom
_atom_sites_solution_primary dual
_atom_sites_solution_secondary difmap
_audit_creation_date 2017-11-27
_audit_creation_method
;
Olex2 1.2
(compiled 2017.08.10 svn.r3458 for OlexSys, GUI svn.r5381)
;
_audit_update_record
;
2018-06-19 deposited with the CCDC.
2018-10-08 downloaded from the CCDC.
;
_cell_angle_alpha 90
_cell_angle_beta 102.843(2)
_cell_angle_gamma 90
_cell_formula_units_Z 4
_cell_length_a 9.9872(6)
_cell_length_b 24.3367(16)
_cell_length_c 11.7387(7)
_cell_measurement_reflns_used 9837
_cell_measurement_temperature 150(2)
_cell_measurement_theta_max 71.38
_cell_measurement_theta_min 5.30
_cell_volume 2781.8(3)
_computing_cell_refinement 'SAINT v8.34A (Bruker, 2013)'
_computing_data_collection 'APEX 2 (2013) Bruker AXS Inc., Madison, WI 53719-1173.'
_computing_data_reduction 'SAINT v8.34A (Bruker, 2013)'
_computing_molecular_graphics 'Olex2 (Dolomanov et al., 2009)'
_computing_publication_material 'Olex2 (Dolomanov et al., 2009)'
_computing_structure_refinement 'ShelXL (Sheldrick, 2015)'
_computing_structure_solution 'ShelXT (Sheldrick, 2015)'
_diffrn_ambient_temperature 150
_diffrn_detector_area_resol_mean 8.3
_diffrn_measured_fraction_theta_full 0.979
_diffrn_measured_fraction_theta_max 0.971
_diffrn_measurement_device_type 'Bruker APEX-II CCD'
_diffrn_measurement_method '\f and \w scans'
_diffrn_radiation_type CuK\a
_diffrn_radiation_wavelength 1.54178
_diffrn_reflns_av_R_equivalents 0.0454
_diffrn_reflns_av_unetI/netI 0.0356
_diffrn_reflns_Laue_measured_fraction_full 0.979
_diffrn_reflns_Laue_measured_fraction_max 0.971
_diffrn_reflns_limit_h_max 12
_diffrn_reflns_limit_h_min -12
_diffrn_reflns_limit_k_max 25
_diffrn_reflns_limit_k_min -29
_diffrn_reflns_limit_l_max 14
_diffrn_reflns_limit_l_min -14
_diffrn_reflns_number 31767
_diffrn_reflns_point_group_measured_fraction_full 0.979
_diffrn_reflns_point_group_measured_fraction_max 0.971
_diffrn_reflns_theta_full 67.679
_diffrn_reflns_theta_max 72.276
_diffrn_reflns_theta_min 5.306
_diffrn_source 'Microfocus Source'
_diffrn_standards_number 0
_exptl_absorpt_coefficient_mu 1.350
_exptl_absorpt_correction_T_max 0.7536
_exptl_absorpt_correction_T_min 0.6732
_exptl_absorpt_correction_type multi-scan
_exptl_absorpt_process_details
'SADABS-2014/2 (Bruker,2014/2) was used for absorption correction. wR2(int) was 0.1262 before and 0.0413 after correction. The Ratio of minimum to maximum transmission is 0.8888. The \l/2 correction factor is 0.00150.'
_exptl_crystal_colour colourless
_exptl_crystal_colour_primary colourless
_exptl_crystal_density_diffrn 1.125
_exptl_crystal_description block
_exptl_crystal_F_000 1024
_exptl_crystal_size_max 0.16
_exptl_crystal_size_mid 0.08
_exptl_crystal_size_min 0.06
_refine_diff_density_max 0.709
_refine_diff_density_min -1.162
_refine_diff_density_rms 0.092
_refine_ls_extinction_method none
_refine_ls_goodness_of_fit_ref 1.271
_refine_ls_hydrogen_treatment constr
_refine_ls_matrix_type full
_refine_ls_number_parameters 410
_refine_ls_number_reflns 5351
_refine_ls_number_restraints 272
_refine_ls_restrained_S_all 1.275
_refine_ls_R_factor_all 0.0882
_refine_ls_R_factor_gt 0.0586
_refine_ls_shift/su_max 0.001
_refine_ls_shift/su_mean 0.000
_refine_ls_structure_factor_coef Fsqd
_refine_ls_weighting_details 'w=1/[\s^2^(Fo^2^)+(0.1793P)^2^] where P=(Fo^2^+2Fc^2^)/3'
_refine_ls_weighting_scheme calc
_refine_ls_wR_factor_gt 0.1964
_refine_ls_wR_factor_ref 0.2791
_reflns_Friedel_coverage 0.000
_reflns_number_gt 4211
_reflns_number_total 5351
_reflns_threshold_expression 'I > 2\s(I)'
_cod_data_source_file c8dt02562b2.cif
_cod_data_source_block comp8
_cod_depositor_comments 'Adding full bibliography for 7047804--7047808.cif.'
_cod_database_code 7047808
_shelx_shelxl_version_number 2014/7
_shelx_space_group_comment
;
The symmetry employed for this shelxl refinement is uniquely defined
by the following loop, which should always be used as a source of
symmetry information in preference to the above space-group names.
They are only intended as comments.
;
_shelx_estimated_absorpt_t_max 0.923
_shelx_estimated_absorpt_t_min 0.813
_olex2_refinement_description
;
1. Fixed Uiso
 At 1.2 times of:
  All C(H) groups, All C(H,H) groups
 At 1.5 times of:
  All C(H,H,H) groups
2. Restrained distances
 C18A-N2A \\sim C18B-N2B \\sim C19A-N2A \\sim C19B-N2B
 with sigma of 0.001
 C18A-C19A \\sim C18B-C19B
 with sigma of 0.02
 C17A-N2A \\sim C17B-N2B
 with sigma of 0.001
 C16A-C17A \\sim C16B-C17B
 with sigma of 0.001
 N1-C16A \\sim N1-C16B
 with sigma of 0.001
 N1-C17A \\sim N1-C17B
 with sigma of 0.02
 N2A-C16A \\sim N2B-C16B
 with sigma of 0.02
 C8A-C9A \\sim C8A-C10A \\sim C8A-C11A \\sim C8B-C9B \\sim C8B-C10B \\sim
C8B-C11B
 with sigma of 0.001
 C9A-C10A \\sim C10A-C11A \\sim C11A-C9A \\sim C9B-C10B \\sim C10B-C11B \\sim
C11B-C9B
 with sigma of 0.02
 C4-C8A \\sim C4-C8B
 with sigma of 0.001
 C12A-C13A \\sim C12A-C14A \\sim C12A-C15A \\sim C12B-C13B \\sim C12B-C14B
\\sim C12B-C15B
 with sigma of 0.001
 C13A-C14A \\sim C14A-C15A \\sim C15A-C13A \\sim C13B-C14B \\sim C14B-C15B
\\sim C15B-C13B
 with sigma of 0.02
 C6-C12A \\sim C6-C12B
 with sigma of 0.001
3. Uiso/Uaniso restraints and constraints
All non-hydrogen atoms have similar U: within 0.8A with sigma of 0.002 and
sigma for terminal atoms of 0.002
4. Rigid body (RIGU) restrains
 C16A, C17A, C18A, C19A, C16B, C17B, C18B, C19B, N2A, N2B, N1
 with sigma for 1-2 distances of 0.002 and sigma for 1-3 distances of 0.002
 C8A, C9A, C10A, C11A, C8B, C9B, C10B, C11B
 with sigma for 1-2 distances of 0.002 and sigma for 1-3 distances of 0.002
 C12A, C13A, C14A, C15A, C12B, C13B, C14B, C15B
 with sigma for 1-2 distances of 0.002 and sigma for 1-3 distances of 0.002
5. Others
 Sof(N2B)=Sof(C19B)=Sof(H19D)=Sof(H19E)=Sof(H19F)=Sof(C18B)=Sof(H18D)=
 Sof(H18E)=Sof(H18F)=Sof(C17B)=Sof(H17C)=Sof(H17D)=Sof(C16B)=Sof(H16C)=
 Sof(H16D)=1-FVAR(1)
 Sof(C16A)=Sof(H16A)=Sof(H16B)=Sof(C17A)=Sof(H17A)=Sof(H17B)=Sof(N2A)=
 Sof(C18A)=Sof(H18A)=Sof(H18B)=Sof(H18C)=Sof(C19A)=Sof(H19A)=Sof(H19B)=
 Sof(H19C)=FVAR(1)
 Sof(C11B)=Sof(H11D)=Sof(H11E)=Sof(H11F)=Sof(C10B)=Sof(H10D)=Sof(H10E)=
 Sof(H10F)=Sof(C9B)=Sof(H9BA)=Sof(H9BB)=Sof(H9BC)=Sof(C8B)=1-FVAR(2)
 Sof(C8A)=Sof(C9A)=Sof(H9AA)=Sof(H9AB)=Sof(H9AC)=Sof(C10A)=Sof(H10A)=Sof(H10B)=
 Sof(H10C)=Sof(C11A)=Sof(H11A)=Sof(H11B)=Sof(H11C)=FVAR(2)
 Sof(C15B)=Sof(H15D)=Sof(H15E)=Sof(H15F)=Sof(C12B)=Sof(C13B)=Sof(H13D)=
 Sof(H13E)=Sof(H13F)=Sof(C14B)=Sof(H14D)=Sof(H14E)=Sof(H14F)=1-FVAR(3)
 Sof(C12A)=Sof(C13A)=Sof(H13A)=Sof(H13B)=Sof(H13C)=Sof(C14A)=Sof(H14A)=
 Sof(H14B)=Sof(H14C)=Sof(C15A)=Sof(H15A)=Sof(H15B)=Sof(H15C)=FVAR(3)
6.a Secondary CH2 refined with riding coordinates:
 C1(H1A,H1B), C20(H20A,H20B), C21(H21A,H21B), C24(H24A,H24B), C16A(H16A,H16B),
 C17A(H17A,H17B), C17B(H17C,H17D), C16B(H16C,H16D)
6.b Aromatic/amide H refined with riding coordinates:
 C3(H3), C5(H5)
6.c Idealised Me refined as rotating group:
 C22(H22A,H22B,H22C), C23(H23A,H23B,H23C), C25(H25A,H25B,H25C), C18A(H18A,H18B,
 H18C), C19A(H19A,H19B,H19C), C19B(H19D,H19E,H19F), C18B(H18D,H18E,H18F),
 C9A(H9AA,H9AB,H9AC), C10A(H10A,H10B,H10C), C11A(H11A,H11B,H11C), C11B(H11D,
 H11E,H11F), C10B(H10D,H10E,H10F), C9B(H9BA,H9BB,H9BC), C13A(H13A,H13B,H13C),
 C14A(H14A,H14B,H14C), C15A(H15A,H15B,H15C), C15B(H15D,H15E,H15F), C13B(H13D,
 H13E,H13F), C14B(H14D,H14E,H14F)
;
_olex2_submission_special_instructions 'No special instructions were received'

loop_
_space_group_symop_operation_xyz
'x, y, z'
'-x, y+1/2, -z+1/2'
'-x, -y, -z'
'x, -y-1/2, z-1/2'

loop_
_atom_site_label
_atom_site_type_symbol
_atom_site_fract_x
_atom_site_fract_y
_atom_site_fract_z
_atom_site_U_iso_or_equiv
_atom_site_adp_type
_atom_site_occupancy
_atom_site_site_symmetry_order
_atom_site_calc_flag
_atom_site_refinement_flags_posn
_atom_site_refinement_flags_adp
_atom_site_refinement_flags_occupancy
_atom_site_disorder_assembly
_atom_site_disorder_group
Zn1 Zn 0.22689(4) 0.60197(2) 0.44101(4) 0.0499(3) Uani 1 1 d . U . . .
O1 O 0.3171(2) 0.55962(10) 0.57861(18) 0.0539(6) Uani 1 1 d . U . . .
N1 N 0.4198(3) 0.61764(11) 0.3907(2) 0.0456(6) Uani 1 1 d D U . . .
N3 N 0.1988(3) 0.54025(11) 0.3057(2) 0.0545(7) Uani 1 1 d . U . . .
C1 C 0.5330(3) 0.59206(14) 0.4806(3) 0.0512(8) Uani 1 1 d . U . . .
H1A H 0.6223 0.6039 0.4653 0.061 Uiso 1 1 calc R . . . .
H1B H 0.5273 0.5516 0.4715 0.061 Uiso 1 1 calc R . . . .
C2 C 0.5303(4) 0.60625(12) 0.6045(3) 0.0484(8) Uani 1 1 d . U . . .
C3 C 0.6405(3) 0.63300(14) 0.6762(3) 0.0555(8) Uani 1 1 d . U . . .
H3 H 0.7123 0.6466 0.6429 0.067 Uiso 1 1 calc R . . . .
C4 C 0.6490(3) 0.64052(14) 0.7944(3) 0.0584(8) Uani 1 1 d D U . . .
C5 C 0.5417(4) 0.61876(16) 0.8389(3) 0.0615(9) Uani 1 1 d . U . . .
H5 H 0.5461 0.6225 0.9202 0.074 Uiso 1 1 calc R . . . .
C6 C 0.4278(4) 0.59175(14) 0.7705(3) 0.0548(8) Uani 1 1 d D U . . .
C7 C 0.4207(3) 0.58544(13) 0.6503(3) 0.0473(7) Uani 1 1 d . U . . .
C20 C 0.4076(4) 0.58722(14) 0.2781(3) 0.0552(8) Uani 1 1 d . U . . .
H20A H 0.5004 0.5810 0.2635 0.066 Uiso 1 1 calc R . . . .
H20B H 0.3549 0.6097 0.2130 0.066 Uiso 1 1 calc R . . . .
C21 C 0.3364(4) 0.53264(14) 0.2814(3) 0.0595(8) Uani 1 1 d . U . . .
H21A H 0.3276 0.5138 0.2054 0.071 Uiso 1 1 calc R . . . .
H21B H 0.3925 0.5091 0.3427 0.071 Uiso 1 1 calc R . . . .
C22 C 0.0989(4) 0.55845(18) 0.1999(3) 0.0753(11) Uani 1 1 d . U . . .
H22A H 0.0118 0.5678 0.2204 0.113 Uiso 1 1 calc GR . . . .
H22B H 0.0838 0.5288 0.1420 0.113 Uiso 1 1 calc GR . . . .
H22C H 0.1349 0.5908 0.1671 0.113 Uiso 1 1 calc GR . . . .
C23 C 0.1512(4) 0.48902(15) 0.3512(4) 0.0760(11) Uani 1 1 d . U . . .
H23A H 0.2093 0.4808 0.4282 0.114 Uiso 1 1 calc GR . . . .
H23B H 0.1569 0.4587 0.2975 0.114 Uiso 1 1 calc GR . . . .
H23C H 0.0558 0.4935 0.3581 0.114 Uiso 1 1 calc GR . . . .
C24 C 0.0641(4) 0.64975(16) 0.4277(4) 0.0775(12) Uani 1 1 d . U . . .
H24A H 0.0893 0.6804 0.4838 0.093 Uiso 1 1 calc R . . . .
H24B H 0.0429 0.6659 0.3483 0.093 Uiso 1 1 calc R . . . .
C25 C -0.0667(6) 0.6236(3) 0.4489(7) 0.127(2) Uani 1 1 d . U . . .
H25A H -0.1114 0.6025 0.3797 0.191 Uiso 1 1 calc GR . . . .
H25B H -0.1290 0.6524 0.4641 0.191 Uiso 1 1 calc GR . . . .
H25C H -0.0437 0.5989 0.5165 0.191 Uiso 1 1 calc GR . . . .
C16A C 0.4533(18) 0.6771(3) 0.3858(17) 0.0553(17) Uani 0.408(11) 1 d D U P A 1
H16A H 0.5403 0.6807 0.3591 0.066 Uiso 0.408(11) 1 calc R . P A 1
H16B H 0.4691 0.6924 0.4658 0.066 Uiso 0.408(11) 1 calc R . P A 1
C17A C 0.344(2) 0.7114(6) 0.3060(9) 0.0655(13) Uani 0.408(11) 1 d D U P A 1
H17A H 0.2546 0.7043 0.3269 0.079 Uiso 0.408(11) 1 calc R . P A 1
H17B H 0.3659 0.7507 0.3219 0.079 Uiso 0.408(11) 1 calc R . P A 1
N2A N 0.3270(11) 0.7018(6) 0.1797(9) 0.0697(17) Uani 0.408(11) 1 d D U P A 1
C18A C 0.2042(13) 0.7327(6) 0.1233(13) 0.094(2) Uani 0.408(11) 1 d D U P A 1
H18A H 0.1224 0.7147 0.1391 0.141 Uiso 0.408(11) 1 calc GR . P A 1
H18B H 0.1976 0.7340 0.0388 0.141 Uiso 0.408(11) 1 calc GR . P A 1
H18C H 0.2105 0.7703 0.1544 0.141 Uiso 0.408(11) 1 calc GR . P A 1
C19A C 0.4482(14) 0.7208(8) 0.1400(14) 0.099(2) Uani 0.408(11) 1 d D U P A 1
H19A H 0.4795 0.7558 0.1778 0.149 Uiso 0.408(11) 1 calc GR . P A 1
H19B H 0.4245 0.7259 0.0550 0.149 Uiso 0.408(11) 1 calc GR . P A 1
H19C H 0.5217 0.6935 0.1605 0.149 Uiso 0.408(11) 1 calc GR . P A 1
N2B N 0.2869(8) 0.7076(4) 0.1956(6) 0.0698(16) Uani 0.592(11) 1 d D U P A 2
C19B C 0.3807(12) 0.7304(5) 0.1279(8) 0.099(2) Uani 0.592(11) 1 d D U P A 2
H19D H 0.3432 0.7240 0.0445 0.149 Uiso 0.592(11) 1 calc GR . P A 2
H19E H 0.4705 0.7124 0.1514 0.149 Uiso 0.592(11) 1 calc GR . P A 2
H19F H 0.3911 0.7700 0.1425 0.149 Uiso 0.592(11) 1 calc GR . P A 2
C18B C 0.1503(10) 0.7324(4) 0.1599(9) 0.094(2) Uani 0.592(11) 1 d D U P A 2
H18D H 0.1562 0.7717 0.1786 0.141 Uiso 0.592(11) 1 calc GR . P A 2
H18E H 0.0874 0.7146 0.2016 0.141 Uiso 0.592(11) 1 calc GR . P A 2
H18F H 0.1161 0.7276 0.0755 0.141 Uiso 0.592(11) 1 calc GR . P A 2
C17B C 0.3459(16) 0.7142(4) 0.3215(7) 0.0650(12) Uani 0.592(11) 1 d D U P A 2
H17C H 0.2714 0.7093 0.3639 0.078 Uiso 0.592(11) 1 calc R . P A 2
H17D H 0.3800 0.7523 0.3354 0.078 Uiso 0.592(11) 1 calc R . P A 2
C16B C 0.4625(12) 0.6752(2) 0.3744(12) 0.0554(16) Uani 0.592(11) 1 d D U P A 2
H16C H 0.5293 0.6747 0.3235 0.066 Uiso 0.592(11) 1 calc R . P A 2
H16D H 0.5104 0.6899 0.4513 0.066 Uiso 0.592(11) 1 calc R . P A 2
C8A C 0.7743(4) 0.66739(17) 0.8741(4) 0.0739(11) Uani 0.797(9) 1 d D U P B 1
C9A C 0.7272(6) 0.7127(3) 0.9464(7) 0.098(2) Uani 0.797(9) 1 d D U P B 1
H9AA H 0.6760 0.7405 0.8940 0.147 Uiso 0.797(9) 1 calc GR . P B 1
H9AB H 0.8075 0.7297 0.9974 0.147 Uiso 0.797(9) 1 calc GR . P B 1
H9AC H 0.6678 0.6968 0.9940 0.147 Uiso 0.797(9) 1 calc GR . P B 1
C10A C 0.8544(6) 0.6239(3) 0.9555(6) 0.0883(17) Uani 0.797(9) 1 d D U P B 1
H10A H 0.8056 0.6152 1.0170 0.132 Uiso 0.797(9) 1 calc GR . P B 1
H10B H 0.9461 0.6380 0.9910 0.132 Uiso 0.797(9) 1 calc GR . P B 1
H10C H 0.8629 0.5906 0.9106 0.132 Uiso 0.797(9) 1 calc GR . P B 1
C11A C 0.8738(6) 0.6928(3) 0.8073(6) 0.097(2) Uani 0.797(9) 1 d D U P B 1
H11A H 0.9059 0.6644 0.7605 0.146 Uiso 0.797(9) 1 calc GR . P B 1
H11B H 0.9525 0.7085 0.8629 0.146 Uiso 0.797(9) 1 calc GR . P B 1
H11C H 0.8269 0.7219 0.7558 0.146 Uiso 0.797(9) 1 calc GR . P B 1
C11B C 0.800(2) 0.7220(6) 0.8221(16) 0.086(4) Uani 0.203(9) 1 d D U P B 2
H11D H 0.7925 0.7144 0.7389 0.128 Uiso 0.203(9) 1 calc GR . P B 2
H11E H 0.8949 0.7325 0.8580 0.128 Uiso 0.203(9) 1 calc GR . P B 2
H11F H 0.7380 0.7521 0.8307 0.128 Uiso 0.203(9) 1 calc GR . P B 2
C10B C 0.8861(18) 0.6325(8) 0.904(2) 0.0881(19) Uani 0.203(9) 1 d D U P B 2
H10D H 0.8552 0.5942 0.9025 0.132 Uiso 0.203(9) 1 calc GR . P B 2
H10E H 0.9451 0.6406 0.9809 0.132 Uiso 0.203(9) 1 calc GR . P B 2
H10F H 0.9380 0.6381 0.8434 0.132 Uiso 0.203(9) 1 calc GR . P B 2
C9B C 0.735(2) 0.6881(10) 1.0001(13) 0.085(5) Uani 0.203(9) 1 d D U P B 2
H9BA H 0.6488 0.7090 0.9875 0.127 Uiso 0.203(9) 1 calc GR . P B 2
H9BB H 0.8107 0.7111 1.0413 0.127 Uiso 0.203(9) 1 calc GR . P B 2
H9BC H 0.7273 0.6554 1.0470 0.127 Uiso 0.203(9) 1 calc GR . P B 2
C8B C 0.7616(10) 0.6706(5) 0.8822(9) 0.0748(14) Uani 0.203(9) 1 d D U P B 2
C12A C 0.3108(6) 0.5693(3) 0.8239(7) 0.0641(11) Uani 0.538(18) 1 d D U P C 1
C13A C 0.3330(16) 0.5850(6) 0.9542(8) 0.080(2) Uani 0.538(18) 1 d D U P C 1
H13A H 0.4253 0.5739 0.9955 0.120 Uiso 0.538(18) 1 calc GR . P C 1
H13B H 0.2645 0.5663 0.9886 0.120 Uiso 0.538(18) 1 calc GR . P C 1
H13C H 0.3232 0.6249 0.9613 0.120 Uiso 0.538(18) 1 calc GR . P C 1
C14A C 0.2943(17) 0.5062(3) 0.8163(12) 0.069(2) Uani 0.538(18) 1 d D U P C 1
H14A H 0.2809 0.4946 0.7346 0.104 Uiso 0.538(18) 1 calc GR . P C 1
H14B H 0.2145 0.4953 0.8468 0.104 Uiso 0.538(18) 1 calc GR . P C 1
H14C H 0.3770 0.4888 0.8627 0.104 Uiso 0.538(18) 1 calc GR . P C 1
C15A C 0.1782(9) 0.5975(4) 0.7563(10) 0.0649(17) Uani 0.538(18) 1 d D U P C 1
H15A H 0.1960 0.6366 0.7470 0.097 Uiso 0.538(18) 1 calc GR . P C 1
H15B H 0.1058 0.5933 0.7999 0.097 Uiso 0.538(18) 1 calc GR . P C 1
H15C H 0.1488 0.5804 0.6792 0.097 Uiso 0.538(18) 1 calc GR . P C 1
C15B C 0.1776(11) 0.5957(5) 0.7961(12) 0.0666(18) Uani 0.462(18) 1 d D U P C 2
H15D H 0.1863 0.6339 0.8232 0.100 Uiso 0.462(18) 1 calc GR . P C 2
H15E H 0.1116 0.5764 0.8323 0.100 Uiso 0.462(18) 1 calc GR . P C 2
H15F H 0.1453 0.5949 0.7109 0.100 Uiso 0.462(18) 1 calc GR . P C 2
C12B C 0.3188(7) 0.5671(3) 0.8305(8) 0.0641(11) Uani 0.462(18) 1 d D U P C 2
C13B C 0.3579(18) 0.5682(7) 0.9654(8) 0.079(2) Uani 0.462(18) 1 d D U P C 2
H13D H 0.4509 0.5535 0.9927 0.119 Uiso 0.462(18) 1 calc GR . P C 2
H13E H 0.2928 0.5457 0.9964 0.119 Uiso 0.462(18) 1 calc GR . P C 2
H13F H 0.3547 0.6061 0.9927 0.119 Uiso 0.462(18) 1 calc GR . P C 2
C14B C 0.308(2) 0.5063(4) 0.7917(13) 0.069(2) Uani 0.462(18) 1 d D U P C 2
H14D H 0.2781 0.5044 0.7064 0.103 Uiso 0.462(18) 1 calc GR . P C 2
H14E H 0.2412 0.4873 0.8275 0.103 Uiso 0.462(18) 1 calc GR . P C 2
H14F H 0.3980 0.4886 0.8164 0.103 Uiso 0.462(18) 1 calc GR . P C 2

loop_
_atom_site_aniso_label
_atom_site_aniso_U_11
_atom_site_aniso_U_22
_atom_site_aniso_U_33
_atom_site_aniso_U_23
_atom_site_aniso_U_13
_atom_site_aniso_U_12
Zn1 0.0479(4) 0.0481(4) 0.0515(4) -0.00214(15) 0.0061(3) 0.00117(14)
O1 0.0559(13) 0.0610(14) 0.0424(11) 0.0041(10) 0.0057(10) -0.0106(10)
N1 0.0504(14) 0.0467(13) 0.0403(14) 0.0011(10) 0.0116(11) -0.0025(10)
N3 0.0592(16) 0.0480(15) 0.0517(16) -0.0016(11) 0.0023(12) -0.0016(11)
C1 0.0443(17) 0.0582(18) 0.0513(19) 0.0051(14) 0.0113(14) 0.0045(13)
C2 0.0471(18) 0.0484(18) 0.0475(19) 0.0035(12) 0.0062(14) 0.0035(11)
C3 0.0429(16) 0.0571(19) 0.065(2) 0.0024(15) 0.0079(15) 0.0030(13)
C4 0.0464(17) 0.059(2) 0.063(2) -0.0044(15) -0.0031(15) 0.0041(13)
C5 0.063(2) 0.064(2) 0.0507(19) -0.0062(16) -0.0014(16) 0.0067(17)
C6 0.0522(19) 0.0567(18) 0.053(2) 0.0010(14) 0.0072(15) 0.0043(14)
C7 0.0453(16) 0.0498(16) 0.0443(17) -0.0003(13) 0.0049(13) 0.0000(12)
C20 0.063(2) 0.0537(18) 0.0492(19) -0.0051(14) 0.0135(16) -0.0003(15)
C21 0.072(2) 0.0442(18) 0.062(2) -0.0065(14) 0.0141(17) 0.0041(14)
C22 0.077(3) 0.083(3) 0.054(2) -0.0042(18) -0.0099(18) 0.002(2)
C23 0.080(3) 0.051(2) 0.093(3) -0.0002(19) 0.011(2) -0.0120(17)
C24 0.064(2) 0.062(2) 0.105(3) -0.007(2) 0.015(2) 0.0085(17)
C25 0.064(3) 0.137(5) 0.190(7) 0.030(5) 0.050(4) 0.023(3)
C16A 0.069(3) 0.0484(19) 0.049(3) 0.0016(17) 0.013(2) -0.0094(17)
C17A 0.084(3) 0.049(2) 0.059(2) 0.0062(19) 0.007(2) -0.0026(19)
N2A 0.093(4) 0.056(3) 0.054(2) 0.008(2) 0.003(2) 0.001(3)
C18A 0.102(4) 0.093(4) 0.081(5) 0.025(4) 0.004(3) 0.007(4)
C19A 0.106(5) 0.120(6) 0.068(4) 0.024(3) 0.012(4) -0.006(5)
N2B 0.093(4) 0.055(3) 0.054(2) 0.0068(19) 0.002(2) 0.001(3)
C19B 0.106(5) 0.120(6) 0.069(3) 0.023(3) 0.012(4) -0.005(5)
C18B 0.101(4) 0.093(4) 0.080(5) 0.026(4) 0.003(3) 0.006(4)
C17B 0.084(2) 0.049(2) 0.058(2) 0.0051(18) 0.007(2) -0.0021(17)
C16B 0.069(2) 0.0482(18) 0.049(3) 0.0010(16) 0.013(2) -0.0095(15)
C8A 0.052(2) 0.077(2) 0.082(3) -0.0181(18) -0.0067(17) 0.0005(16)
C9A 0.075(4) 0.092(4) 0.118(5) -0.041(3) 0.000(4) 0.002(3)
C10A 0.066(3) 0.099(3) 0.089(4) -0.008(3) -0.007(2) 0.006(2)
C11A 0.060(3) 0.116(5) 0.105(4) -0.012(3) -0.004(3) -0.024(3)
C11B 0.067(10) 0.087(6) 0.090(8) -0.019(5) -0.010(7) -0.013(5)
C10B 0.065(3) 0.099(3) 0.090(4) -0.010(3) -0.005(3) 0.007(3)
C9B 0.072(10) 0.083(10) 0.092(6) -0.021(5) 0.001(6) -0.006(8)
C8B 0.053(2) 0.078(3) 0.083(3) -0.018(2) -0.007(2) 0.000(2)
C12A 0.058(2) 0.079(2) 0.056(2) 0.0056(18) 0.0163(18) -0.0013(18)
C13A 0.081(5) 0.100(6) 0.060(3) 0.004(3) 0.018(2) 0.010(4)
C14A 0.087(4) 0.082(2) 0.049(5) 0.014(2) 0.038(3) -0.008(2)
C15A 0.064(2) 0.102(3) 0.039(4) 0.017(3) 0.035(3) 0.007(2)
C15B 0.066(3) 0.102(3) 0.041(4) 0.019(3) 0.031(3) 0.008(2)
C12B 0.058(2) 0.080(2) 0.057(2) 0.0049(19) 0.0166(19) -0.0007(18)
C13B 0.081(5) 0.100(6) 0.059(3) 0.005(3) 0.019(2) 0.010(4)
C14B 0.087(4) 0.082(2) 0.049(5) 0.015(2) 0.040(4) -0.009(2)

loop_
_atom_type_symbol
_atom_type_description
_atom_type_scat_dispersion_real
_atom_type_scat_dispersion_imag
_atom_type_scat_source
C C 0.0181 0.0091 'International Tables Vol C Tables 4.2.6.8 and 6.1.1.4'
H H 0.0000 0.0000 'International Tables Vol C Tables 4.2.6.8 and 6.1.1.4'
N N 0.0311 0.0180 'International Tables Vol C Tables 4.2.6.8 and 6.1.1.4'
O O 0.0492 0.0322 'International Tables Vol C Tables 4.2.6.8 and 6.1.1.4'
Zn Zn -1.5491 0.6778 'International Tables Vol C Tables 4.2.6.8 and 6.1.1.4'

loop_
_geom_angle_atom_site_label_1
_geom_angle_atom_site_label_2
_geom_angle_atom_site_label_3
_geom_angle
O1 Zn1 N1 92.50(10)
O1 Zn1 N3 101.62(10)
O1 Zn1 C24 126.44(16)
N3 Zn1 N1 84.27(10)
C24 Zn1 N1 129.75(15)
C24 Zn1 N3 112.40(16)
C7 O1 Zn1 114.9(2)
C1 N1 Zn1 108.16(19)
C20 N1 Zn1 104.52(19)
C20 N1 C1 108.5(3)
C16A N1 Zn1 113.7(10)
C16A N1 C1 106.8(5)
C16A N1 C20 114.9(9)
C16B N1 Zn1 119.8(6)
C16B N1 C1 106.7(4)
C16B N1 C20 108.8(6)
C21 N3 Zn1 104.8(2)
C21 N3 C22 111.0(3)
C22 N3 Zn1 111.3(2)
C23 N3 Zn1 108.7(2)
C23 N3 C21 110.6(3)
C23 N3 C22 110.2(3)
N1 C1 H1A 108.7
N1 C1 H1B 108.7
N1 C1 C2 114.4(3)
H1A C1 H1B 107.6
C2 C1 H1A 108.7
C2 C1 H1B 108.7
C3 C2 C1 120.8(3)
C3 C2 C7 120.8(3)
C7 C2 C1 117.9(3)
C2 C3 H3 118.9
C4 C3 C2 122.3(3)
C4 C3 H3 118.9
C3 C4 C5 116.3(3)
C3 C4 C8A 122.0(3)
C3 C4 C8B 127.6(6)
C5 C4 C8A 121.6(3)
C5 C4 C8B 116.0(6)
C4 C5 H5 118.1
C4 C5 C6 123.8(3)
C6 C5 H5 118.1
C5 C6 C7 118.7(3)
C5 C6 C12A 121.6(4)
C5 C6 C12B 119.0(5)
C7 C6 C12A 119.7(4)
C7 C6 C12B 122.1(5)
O1 C7 C2 119.0(3)
O1 C7 C6 122.9(3)
C6 C7 C2 118.1(3)
N1 C20 H20A 109.4
N1 C20 H20B 109.4
N1 C20 C21 111.0(3)
H20A C20 H20B 108.0
C21 C20 H20A 109.4
C21 C20 H20B 109.4
N3 C21 C20 111.0(3)
N3 C21 H21A 109.4
N3 C21 H21B 109.4
C20 C21 H21A 109.4
C20 C21 H21B 109.4
H21A C21 H21B 108.0
N3 C22 H22A 109.5
N3 C22 H22B 109.5
N3 C22 H22C 109.5
H22A C22 H22B 109.5
H22A C22 H22C 109.5
H22B C22 H22C 109.5
N3 C23 H23A 109.5
N3 C23 H23B 109.5
N3 C23 H23C 109.5
H23A C23 H23B 109.5
H23A C23 H23C 109.5
H23B C23 H23C 109.5
Zn1 C24 H24A 107.9
Zn1 C24 H24B 107.9
H24A C24 H24B 107.2
C25 C24 Zn1 117.5(4)
C25 C24 H24A 107.9
C25 C24 H24B 107.9
C24 C25 H25A 109.5
C24 C25 H25B 109.5
C24 C25 H25C 109.5
H25A C25 H25B 109.5
H25A C25 H25C 109.5
H25B C25 H25C 109.5
N1 C16A H16A 108.6
N1 C16A H16B 108.6
N1 C16A C17A 114.8(8)
H16A C16A H16B 107.5
C17A C16A H16A 108.6
C17A C16A H16B 108.6
C16A C17A H17A 108.3
C16A C17A H17B 108.3
H17A C17A H17B 107.4
N2A C17A C16A 115.9(9)
N2A C17A H17A 108.3
N2A C17A H17B 108.3
C18A N2A C17A 105.6(10)
C18A N2A C19A 111.2(8)
C19A N2A C17A 110.7(14)
N2A C18A H18A 109.5
N2A C18A H18B 109.5
N2A C18A H18C 109.5
H18A C18A H18B 109.5
H18A C18A H18C 109.5
H18B C18A H18C 109.5
N2A C19A H19A 109.5
N2A C19A H19B 109.5
N2A C19A H19C 109.5
H19A C19A H19B 109.5
H19A C19A H19C 109.5
H19B C19A H19C 109.5
C19B N2B C18B 110.8(6)
C19B N2B C17B 110.0(9)
C18B N2B C17B 112.4(7)
N2B C19B H19D 109.5
N2B C19B H19E 109.5
N2B C19B H19F 109.5
H19D C19B H19E 109.5
H19D C19B H19F 109.5
H19E C19B H19F 109.5
N2B C18B H18D 109.5
N2B C18B H18E 109.5
N2B C18B H18F 109.5
H18D C18B H18E 109.5
H18D C18B H18F 109.5
H18E C18B H18F 109.5
N2B C17B H17C 108.3
N2B C17B H17D 108.3
N2B C17B C16B 116.1(6)
H17C C17B H17D 107.4
C16B C17B H17C 108.3
C16B C17B H17D 108.3
N1 C16B C17B 115.0(6)
N1 C16B H16C 108.5
N1 C16B H16D 108.5
C17B C16B H16C 108.5
C17B C16B H16D 108.5
H16C C16B H16D 107.5
C9A C8A C4 109.7(4)
C9A C8A C10A 109.7(4)
C9A C8A C11A 108.0(4)
C10A C8A C4 109.2(4)
C11A C8A C4 113.3(4)
C11A C8A C10A 107.0(4)
C8A C9A H9AA 109.5
C8A C9A H9AB 109.5
C8A C9A H9AC 109.5
H9AA C9A H9AB 109.5
H9AA C9A H9AC 109.5
H9AB C9A H9AC 109.5
C8A C10A H10A 109.5
C8A C10A H10B 109.5
C8A C10A H10C 109.5
H10A C10A H10B 109.5
H10A C10A H10C 109.5
H10B C10A H10C 109.5
C8A C11A H11A 109.5
C8A C11A H11B 109.5
C8A C11A H11C 109.5
H11A C11A H11B 109.5
H11A C11A H11C 109.5
H11B C11A H11C 109.5
H11D C11B H11E 109.5
H11D C11B H11F 109.5
H11E C11B H11F 109.5
C8B C11B H11D 109.5
C8B C11B H11E 109.5
C8B C11B H11F 109.5
H10D C10B H10E 109.5
H10D C10B H10F 109.5
H10E C10B H10F 109.5
C8B C10B H10D 109.5
C8B C10B H10E 109.5
C8B C10B H10F 109.5
H9BA C9B H9BB 109.5
H9BA C9B H9BC 109.5
H9BB C9B H9BC 109.5
C8B C9B H9BA 109.5
C8B C9B H9BB 109.5
C8B C9B H9BC 109.5
C11B C8B C4 107.7(9)
C11B C8B C10B 107.2(8)
C11B C8B C9B 107.7(8)
C10B C8B C4 105.7(11)
C9B C8B C4 119.5(11)
C9B C8B C10B 108.5(8)
C6 C12A C13A 111.1(8)
C14A C12A C6 114.1(8)
C14A C12A C13A 107.1(6)
C14A C12A C15A 110.1(6)
C15A C12A C6 105.9(6)
C15A C12A C13A 108.5(6)
C12A C13A H13A 109.5
C12A C13A H13B 109.5
C12A C13A H13C 109.5
H13A C13A H13B 109.5
H13A C13A H13C 109.5
H13B C13A H13C 109.5
C12A C14A H14A 109.5
C12A C14A H14B 109.5
C12A C14A H14C 109.5
H14A C14A H14B 109.5
H14A C14A H14C 109.5
H14B C14A H14C 109.5
C12A C15A H15A 109.5
C12A C15A H15B 109.5
C12A C15A H15C 109.5
H15A C15A H15B 109.5
H15A C15A H15C 109.5
H15B C15A H15C 109.5
H15D C15B H15E 109.5
H15D C15B H15F 109.5
H15E C15B H15F 109.5
C12B C15B H15D 109.5
C12B C15B H15E 109.5
C12B C15B H15F 109.5
C6 C12B C13B 114.7(9)
C15B C12B C6 113.6(7)
C15B C12B C13B 105.5(6)
C14B C12B C6 104.4(9)
C14B C12B C15B 110.8(7)
C14B C12B C13B 107.8(7)
C12B C13B H13D 109.5
C12B C13B H13E 109.5
C12B C13B H13F 109.5
H13D C13B H13E 109.5
H13D C13B H13F 109.5
H13E C13B H13F 109.5
C12B C14B H14D 109.5
C12B C14B H14E 109.5
C12B C14B H14F 109.5
H14D C14B H14E 109.5
H14D C14B H14F 109.5
H14E C14B H14F 109.5

loop_
_geom_bond_atom_site_label_1
_geom_bond_atom_site_label_2
_geom_bond_distance
Zn1 O1 1.959(2)
Zn1 N1 2.171(3)
Zn1 N3 2.158(3)
Zn1 C24 1.977(4)
O1 C7 1.337(4)
N1 C1 1.500(4)
N1 C20 1.496(4)
N1 C16A 1.489(4)
N1 C16B 1.489(4)
N3 C21 1.477(4)
N3 C22 1.477(4)
N3 C23 1.476(4)
C1 H1A 0.9900
C1 H1B 0.9900
C1 C2 1.501(5)
C2 C3 1.390(5)
C2 C7 1.417(5)
C3 H3 0.9500
C3 C4 1.383(5)
C4 C5 1.397(5)
C4 C8A 1.532(5)
C4 C8B 1.532(5)
C5 H5 0.9500
C5 C6 1.401(5)
C6 C7 1.405(5)
C6 C12A 1.544(5)
C6 C12B 1.544(5)
C20 H20A 0.9900
C20 H20B 0.9900
C20 C21 1.511(5)
C21 H21A 0.9900
C21 H21B 0.9900
C22 H22A 0.9800
C22 H22B 0.9800
C22 H22C 0.9800
C23 H23A 0.9800
C23 H23B 0.9800
C23 H23C 0.9800
C24 H24A 0.9900
C24 H24B 0.9900
C24 C25 1.522(7)
C25 H25A 0.9800
C25 H25B 0.9800
C25 H25C 0.9800
C16A H16A 0.9900
C16A H16B 0.9900
C16A C17A 1.523(5)
C17A H17A 0.9900
C17A H17B 0.9900
C17A N2A 1.473(6)
N2A C18A 1.466(4)
N2A C19A 1.466(4)
C18A H18A 0.9800
C18A H18B 0.9800
C18A H18C 0.9800
C19A H19A 0.9800
C19A H19B 0.9800
C19A H19C 0.9800
N2B C19B 1.466(4)
N2B C18B 1.466(4)
N2B C17B 1.473(6)
C19B H19D 0.9800
C19B H19E 0.9800
C19B H19F 0.9800
C18B H18D 0.9800
C18B H18E 0.9800
C18B H18F 0.9800
C17B H17C 0.9900
C17B H17D 0.9900
C17B C16B 1.523(5)
C16B H16C 0.9900
C16B H16D 0.9900
C8A C9A 1.527(3)
C8A C10A 1.527(3)
C8A C11A 1.527(4)
C9A H9AA 0.9800
C9A H9AB 0.9800
C9A H9AC 0.9800
C10A H10A 0.9800
C10A H10B 0.9800
C10A H10C 0.9800
C11A H11A 0.9800
C11A H11B 0.9800
C11A H11C 0.9800
C11B H11D 0.9800
C11B H11E 0.9800
C11B H11F 0.9800
C11B C8B 1.527(4)
C10B H10D 0.9800
C10B H10E 0.9800
C10B H10F 0.9800
C10B C8B 1.527(4)
C9B H9BA 0.9800
C9B H9BB 0.9800
C9B H9BC 0.9800
C9B C8B 1.527(4)
C12A C13A 1.544(3)
C12A C14A 1.544(3)
C12A C15A 1.544(3)
C13A H13A 0.9800
C13A H13B 0.9800
C13A H13C 0.9800
C14A H14A 0.9800
C14A H14B 0.9800
C14A H14C 0.9800
C15A H15A 0.9800
C15A H15B 0.9800
C15A H15C 0.9800
C15B H15D 0.9800
C15B H15E 0.9800
C15B H15F 0.9800
C15B C12B 1.544(3)
C12B C13B 1.544(3)
C12B C14B 1.544(3)
C13B H13D 0.9800
C13B H13E 0.9800
C13B H13F 0.9800
C14B H14D 0.9800
C14B H14E 0.9800
C14B H14F 0.9800
